data_7058965
loop_
_publ_author_name
'Perez-Perez, Jovana'
'Hern\'andez-Balderas, Uvaldo'
'Mart\'inez-Otero, Diego'
'Jancik, Vojtech'

_publ_section_title
;
 Bifunctional silanol-based HBD catalysts for CO2 fixation into cyclic
 carbonates
;
_journal_name_full 'New Journal of Chemistry'
_journal_paper_doi 10.1039/C9NJ04840E
_journal_year 2019
_chemical_absolute_configuration ad
_chemical_formula_moiety 'C18 H39 N2 O4 Si, I'
_chemical_formula_sum 'C18 H39 I N2 O4 Si'
_chemical_formula_weight 502.50
_space_group_crystal_system monoclinic
_space_group_IT_number 4
_space_group_name_Hall 'P 2yb'
_space_group_name_H-M_alt 'P 1 21 1'
_atom_sites_solution_hydrogens mixed
_audit_creation_method SHELXL-2018/3
_audit_update_record
;
2019-05-19 deposited with the CCDC.	2019-11-05 downloaded from the CCDC.
;
_cell_angle_alpha 90
_cell_angle_beta 106.7643(7)
_cell_angle_gamma 90
_cell_formula_units_Z 2
_cell_length_a 9.2272(4)
_cell_length_b 10.2167(5)
_cell_length_c 13.4242(6)
_cell_measurement_reflns_used 9960
_cell_measurement_temperature 100(2)
_cell_measurement_theta_max 27.48
_cell_measurement_theta_min 2.31
_cell_volume 1211.73(10)
_computing_cell_refinement 'Bruker SAINT'
_computing_data_collection 'Bruker APEX2'
_computing_data_reduction 'Bruker SAINT'
_computing_molecular_graphics 'Bruker SHELXTL'
_computing_publication_material 'Bruker SHELXTL'
_computing_structure_refinement 'SHELXL-2018/3 (Sheldrick, 2018)'
_computing_structure_solution 'SHELXS-97 (Sheldrick 2008)'
_diffrn_ambient_temperature 100(2)
_diffrn_measured_fraction_theta_full 1.000
_diffrn_measured_fraction_theta_max 1.000
_diffrn_measurement_device_type 'Bruker APEX-II CCD'
_diffrn_measurement_method '\w scans'
_diffrn_radiation_monochromator mirrors
_diffrn_radiation_type MoK\a
_diffrn_radiation_wavelength 0.71073
_diffrn_reflns_av_R_equivalents 0.0164
_diffrn_reflns_av_unetI/netI 0.0147
_diffrn_reflns_Laue_measured_fraction_full 1.000
_diffrn_reflns_Laue_measured_fraction_max 1.000
_diffrn_reflns_limit_h_max 11
_diffrn_reflns_limit_h_min -11
_diffrn_reflns_limit_k_max 13
_diffrn_reflns_limit_k_min -13
_diffrn_reflns_limit_l_max 17
_diffrn_reflns_limit_l_min -17
_diffrn_reflns_number 19185
_diffrn_reflns_point_group_measured_fraction_full 1.000
_diffrn_reflns_point_group_measured_fraction_max 1.000
_diffrn_reflns_theta_full 25.242
_diffrn_reflns_theta_max 27.503
_diffrn_reflns_theta_min 1.584
_diffrn_source 'Incoatec ImuS'
_exptl_absorpt_coefficient_mu 1.393
_exptl_absorpt_correction_T_max 0.7456
_exptl_absorpt_correction_T_min 0.6463
_exptl_absorpt_correction_type multi-scan
_exptl_absorpt_process_details
; 
 SADABS 2016/2: Krause, L., Herbst-Irmer, R., Sheldrick G.M. & Stalke D., 
 J. Appl. Cryst. 48 (2015) 3-10 
;
_exptl_crystal_colour colourless
_exptl_crystal_density_diffrn 1.377
_exptl_crystal_description Prism
_exptl_crystal_F_000 520
_exptl_crystal_size_max 0.302
_exptl_crystal_size_mid 0.173
_exptl_crystal_size_min 0.130
_refine_diff_density_max 0.406
_refine_diff_density_min -0.304
_refine_diff_density_rms 0.046
_refine_ls_abs_structure_details
; 
 Classical Flack method preferred over Parsons because s.u. lower. 
;
_refine_ls_abs_structure_Flack -0.016(17)
_refine_ls_extinction_method none
_refine_ls_goodness_of_fit_ref 1.072
_refine_ls_hydrogen_treatment mixed
_refine_ls_matrix_type full
_refine_ls_number_parameters 276
_refine_ls_number_reflns 5559
_refine_ls_number_restraints 122
_refine_ls_restrained_S_all 1.084
_refine_ls_R_factor_all 0.0251
_refine_ls_R_factor_gt 0.0249
_refine_ls_shift/su_max 0.001
_refine_ls_shift/su_mean 0.000
_refine_ls_structure_factor_coef Fsqd
_refine_ls_weighting_details 'w=1/[\s^2^(Fo^2^)+(0.0475P)^2^+0.2841P] where P=(Fo^2^+2Fc^2^)/3'
_refine_ls_weighting_scheme calc
_refine_ls_wR_factor_gt 0.0633
_refine_ls_wR_factor_ref 0.0634
_reflns_Friedel_coverage 0.893
_reflns_Friedel_fraction_full 0.999
_reflns_Friedel_fraction_max 0.999
_reflns_number_gt 5513
_reflns_number_total 5559
_reflns_threshold_expression 'I > 2\s(I)'
_cod_data_source_file c9nj04840e2.cif
_cod_data_source_block Comp_R13
_cod_depositor_comments
;
The following automatic conversions were performed:

data item '_exptl_absorpt_correction_type' value 'Multi_scan' was
changed to 'multi-scan' in accordance with the
/home/data/users/saulius/crontab/automatic-downloads/rss-feeds/RSC/lib/dictionaries/cif_core.dic
dictionary named 'cif_core.dic' version 2.4.2 last updated on
2011-04-26.

Automatic conversion script
Id: cif_fix_values 6909 2019-04-08 15:41:33Z antanas 
;
_cod_original_sg_symbol_H-M 'P 21'
_cod_database_code 7058965
_shelx_shelxl_version_number 2018/3
_shelx_space_group_comment
; 
The symmetry employed for this shelxl refinement is uniquely defined 
by the following loop, which should always be used as a source of 
symmetry information in preference to the above space-group names. 
They are only intended as comments. 
;
_shelx_estimated_absorpt_t_min 0.678
_shelx_estimated_absorpt_t_max 0.840

loop_
_space_group_symop_operation_xyz
'x, y, z'
'-x, y+1/2, -z'

loop_
_atom_site_label
_atom_site_type_symbol
_atom_site_fract_x
_atom_site_fract_y
_atom_site_fract_z
_atom_site_U_iso_or_equiv
_atom_site_adp_type
_atom_site_occupancy
_atom_site_site_symmetry_order
_atom_site_calc_flag
_atom_site_refinement_flags_posn
_atom_site_refinement_flags_adp
_atom_site_refinement_flags_occupancy
_atom_site_disorder_assembly
_atom_site_disorder_group
I1 I 0.20105(2) 0.40927(3) 0.52396(2) 0.02122(7) Uani 1 1 d . . . . .
Si1 Si 0.67484(10) 0.50188(8) 0.75569(6) 0.01574(17) Uani 1 1 d . . . . .
O1 O 0.5324(3) 0.5507(3) 0.66120(19) 0.0233(5) Uani 1 1 d D . . . .
H1 H 0.451(3) 0.509(5) 0.638(4) 0.035 Uiso 1 1 d D U . . .
O2 O 0.7525(3) 0.6364(3) 0.8070(2) 0.0261(5) Uani 1 1 d . . . . .
O3 O 0.6262(3) 0.4028(4) 0.83361(16) 0.0241(5) Uani 1 1 d . . . . .
O4 O 0.7959(3) 0.4211(4) 0.71084(16) 0.0192(5) Uani 1 1 d . . . . .
N1 N 0.7265(3) 0.3565(3) 0.4727(2) 0.0144(6) Uani 1 1 d . . . . .
N2 N 0.5793(3) 0.4674(3) 0.3005(2) 0.0219(6) Uani 1 1 d . . . . .
C1 C 0.9060(4) 0.6791(3) 0.8514(3) 0.0219(7) Uani 1 1 d . . . . .
C2 C 0.9808(6) 0.6946(5) 0.7651(3) 0.0380(9) Uani 1 1 d . . . . .
H2A H 1.083494 0.728910 0.794250 0.057 Uiso 1 1 calc R U . . .
H2B H 0.921619 0.755623 0.712678 0.057 Uiso 1 1 calc R U . . .
H2C H 0.985438 0.609354 0.732764 0.057 Uiso 1 1 calc R U . . .
C3 C 0.8935(6) 0.8093(4) 0.9032(4) 0.0385(10) Uani 1 1 d . . . . .
H3A H 0.995094 0.842481 0.938173 0.058 Uiso 1 1 calc R U . . .
H3B H 0.837485 0.797022 0.954410 0.058 Uiso 1 1 calc R U . . .
H3C H 0.839823 0.872354 0.850365 0.058 Uiso 1 1 calc R U . . .
C4 C 0.9914(5) 0.5807(4) 0.9318(3) 0.0333(8) Uani 1 1 d . . . . .
H4A H 1.094355 0.612680 0.964244 0.050 Uiso 1 1 calc R U . . .
H4B H 0.995992 0.496547 0.897743 0.050 Uiso 1 1 calc R U . . .
H4C H 0.939021 0.569318 0.985132 0.050 Uiso 1 1 calc R U . . .
C5 C 0.5234(4) 0.4115(6) 0.8965(2) 0.0277(6) Uani 1 1 d D U . . .
C6 C 0.4288(13) 0.5401(11) 0.8720(8) 0.0345(17) Uani 0.542(11) 1 d D U P A 1
H6A H 0.361716 0.545667 0.916692 0.052 Uiso 0.542(11) 1 calc R U P A 1
H6B H 0.367937 0.539878 0.798864 0.052 Uiso 0.542(11) 1 calc R U P A 1
H6C H 0.497107 0.615676 0.884944 0.052 Uiso 0.542(11) 1 calc R U P A 1
C7 C 0.6110(10) 0.4057(14) 1.0073(6) 0.0344(16) Uani 0.542(11) 1 d D U P A 1
H7A H 0.542012 0.412637 1.050546 0.052 Uiso 0.542(11) 1 calc R U P A 1
H7B H 0.683635 0.478148 1.023506 0.052 Uiso 0.542(11) 1 calc R U P A 1
H7C H 0.665661 0.322297 1.021564 0.052 Uiso 0.542(11) 1 calc R U P A 1
C8 C 0.4153(12) 0.2939(10) 0.8626(9) 0.0390(17) Uani 0.542(11) 1 d D U P A 1
H8A H 0.351811 0.285605 0.909543 0.058 Uiso 0.542(11) 1 calc R U P A 1
H8B H 0.474549 0.213732 0.865361 0.058 Uiso 0.542(11) 1 calc R U P A 1
H8C H 0.350840 0.307880 0.791351 0.058 Uiso 0.542(11) 1 calc R U P A 1
C6A C 0.3924(13) 0.4986(13) 0.8520(10) 0.0326(18) Uani 0.458(11) 1 d D U P A 2
H6AA H 0.326558 0.499449 0.897691 0.049 Uiso 0.458(11) 1 calc R U P A 2
H6AB H 0.335320 0.466505 0.783025 0.049 Uiso 0.458(11) 1 calc R U P A 2
H6AC H 0.428492 0.587611 0.845727 0.049 Uiso 0.458(11) 1 calc R U P A 2
C7A C 0.6234(12) 0.4639(13) 1.0041(7) 0.0336(18) Uani 0.458(11) 1 d D U P A 2
H7AA H 0.565737 0.459756 1.054908 0.050 Uiso 0.458(11) 1 calc R U P A 2
H7AB H 0.652502 0.554755 0.996456 0.050 Uiso 0.458(11) 1 calc R U P A 2
H7AC H 0.714633 0.409842 1.028164 0.050 Uiso 0.458(11) 1 calc R U P A 2
C8A C 0.4710(15) 0.2710(11) 0.9081(10) 0.0407(18) Uani 0.458(11) 1 d D U P A 2
H8AA H 0.395924 0.272236 0.946884 0.061 Uiso 0.458(11) 1 calc R U P A 2
H8AB H 0.558134 0.218010 0.945705 0.061 Uiso 0.458(11) 1 calc R U P A 2
H8AC H 0.425641 0.233261 0.838981 0.061 Uiso 0.458(11) 1 calc R U P A 2
C9 C 0.7653(4) 0.2931(3) 0.6663(2) 0.0176(6) Uani 1 1 d . . . . .
H9 H 0.653901 0.276222 0.646899 0.021 Uiso 1 1 calc R U . . .
C10 C 0.8188(4) 0.2852(3) 0.5689(2) 0.0165(6) Uani 1 1 d . . . . .
H10A H 0.923590 0.319342 0.586826 0.020 Uiso 1 1 calc R U . . .
H10B H 0.822990 0.191622 0.550725 0.020 Uiso 1 1 calc R U . . .
C11 C 0.5591(4) 0.3304(3) 0.4496(3) 0.0197(6) Uani 1 1 d . . . . .
H11A H 0.518735 0.375481 0.501243 0.024 Uiso 1 1 calc R U . . .
H11B H 0.540747 0.235325 0.453437 0.024 Uiso 1 1 calc R U . . .
C12 C 0.4794(4) 0.3818(3) 0.3393(3) 0.0253(8) Uani 1 1 d . . . . .
H12A H 0.447423 0.306743 0.291296 0.030 Uiso 1 1 calc R U . . .
H12B H 0.387488 0.431056 0.340439 0.030 Uiso 1 1 calc R U . . .
C13 C 0.7780(4) 0.3045(3) 0.3825(2) 0.0179(6) Uani 1 1 d . . . . .
H13A H 0.748180 0.211541 0.369412 0.021 Uiso 1 1 calc R U . . .
H13B H 0.889489 0.310350 0.399097 0.021 Uiso 1 1 calc R U . . .
C14 C 0.7025(4) 0.3875(4) 0.2850(2) 0.0239(8) Uani 1 1 d . . . . .
H14A H 0.779343 0.445277 0.269305 0.029 Uiso 1 1 calc R U . . .
H14B H 0.662363 0.328887 0.224574 0.029 Uiso 1 1 calc R U . . .
C15 C 0.7531(4) 0.5027(3) 0.4791(3) 0.0190(7) Uani 1 1 d . . . . .
H15A H 0.859567 0.522162 0.482606 0.023 Uiso 1 1 calc R U . . .
H15B H 0.732665 0.538361 0.542244 0.023 Uiso 1 1 calc R U . . .
C16 C 0.6452(4) 0.5654(3) 0.3808(3) 0.0248(7) Uani 1 1 d . . . . .
H16A H 0.562793 0.611593 0.399970 0.030 Uiso 1 1 calc R U . . .
H16B H 0.701581 0.630843 0.352210 0.030 Uiso 1 1 calc R U . . .
C17 C 0.8479(5) 0.1894(4) 0.7442(3) 0.0273(7) Uani 1 1 d . . . . .
H17A H 0.812884 0.195159 0.807173 0.033 Uiso 1 1 calc R U . . .
H17B H 0.819946 0.101684 0.713224 0.033 Uiso 1 1 calc R U . . .
C18 C 1.0202(5) 0.2022(5) 0.7766(3) 0.0370(9) Uani 1 1 d . . . . .
H18A H 1.065010 0.135541 0.828906 0.055 Uiso 1 1 calc R U . . .
H18B H 1.049187 0.289410 0.806031 0.055 Uiso 1 1 calc R U . . .
H18C H 1.056931 0.189917 0.715632 0.055 Uiso 1 1 calc R U . . .

loop_
_atom_site_aniso_label
_atom_site_aniso_U_11
_atom_site_aniso_U_22
_atom_site_aniso_U_33
_atom_site_aniso_U_23
_atom_site_aniso_U_13
_atom_site_aniso_U_12
I1 0.01492(10) 0.01891(10) 0.02943(11) 0.00235(10) 0.00577(7) -0.00108(10)
Si1 0.0175(4) 0.0157(4) 0.0148(4) -0.0018(3) 0.0059(3) -0.0013(3)
O1 0.0239(12) 0.0220(12) 0.0210(11) 0.0021(9) 0.0016(10) -0.0034(10)
O2 0.0203(12) 0.0212(12) 0.0346(13) -0.0117(10) 0.0046(10) -0.0030(9)
O3 0.0287(11) 0.0247(12) 0.0246(9) 0.0064(14) 0.0169(8) 0.0075(16)
O4 0.0211(9) 0.0185(13) 0.0210(9) -0.0066(11) 0.0107(8) -0.0037(12)
N1 0.0150(13) 0.0139(12) 0.0157(12) -0.0034(10) 0.0063(10) -0.0013(10)
N2 0.0230(15) 0.0198(13) 0.0216(13) -0.0008(11) 0.0042(11) 0.0016(12)
C1 0.0231(16) 0.0201(16) 0.0203(14) -0.0016(12) 0.0025(12) -0.0049(13)
C2 0.043(2) 0.042(2) 0.0319(19) 0.0034(18) 0.0157(18) -0.016(2)
C3 0.042(2) 0.0240(19) 0.043(2) -0.0125(18) 0.0006(18) -0.0065(18)
C4 0.039(2) 0.034(2) 0.0230(17) 0.0034(15) 0.0019(15) 0.0059(17)
C5 0.0285(13) 0.0358(15) 0.0251(12) 0.0029(18) 0.0175(11) 0.0032(19)
C6 0.030(4) 0.045(4) 0.032(3) 0.002(3) 0.014(3) 0.012(3)
C7 0.037(3) 0.045(4) 0.023(2) 0.003(3) 0.0116(19) 0.007(4)
C8 0.032(3) 0.046(3) 0.041(4) 0.002(3) 0.015(3) -0.003(3)
C6A 0.026(3) 0.044(4) 0.031(3) 0.000(3) 0.013(3) 0.004(3)
C7A 0.037(3) 0.045(4) 0.023(3) 0.004(3) 0.014(2) 0.006(4)
C8A 0.041(4) 0.044(3) 0.042(4) 0.011(3) 0.020(3) -0.002(3)
C9 0.0230(15) 0.0139(15) 0.0186(13) -0.0022(11) 0.0101(12) -0.0022(11)
C10 0.0188(15) 0.0146(14) 0.0175(14) -0.0002(11) 0.0076(12) 0.0015(11)
C11 0.0154(15) 0.0215(17) 0.0233(14) -0.0030(12) 0.0074(12) -0.0035(12)
C12 0.0188(15) 0.028(2) 0.0253(15) 0.0006(12) 0.0006(12) -0.0020(12)
C13 0.0210(16) 0.0196(15) 0.0150(13) -0.0020(12) 0.0083(11) 0.0018(12)
C14 0.0298(16) 0.026(3) 0.0172(12) 0.0005(12) 0.0081(11) 0.0052(14)
C15 0.0241(17) 0.0116(16) 0.0208(15) -0.0033(12) 0.0056(12) -0.0027(14)
C16 0.0332(19) 0.0150(15) 0.0244(16) 0.0007(12) 0.0053(14) 0.0023(13)
C17 0.040(2) 0.0240(18) 0.0210(15) 0.0047(13) 0.0134(15) 0.0058(15)
C18 0.037(2) 0.047(3) 0.0270(18) 0.0072(19) 0.0094(16) 0.018(2)

loop_
_atom_type_symbol
_atom_type_description
_atom_type_scat_dispersion_real
_atom_type_scat_dispersion_imag
_atom_type_scat_source
C C 0.0033 0.0016 'International Tables Vol C Tables 4.2.6.8 and 6.1.1.4'
H H 0.0000 0.0000 'International Tables Vol C Tables 4.2.6.8 and 6.1.1.4'
N N 0.0061 0.0033 'International Tables Vol C Tables 4.2.6.8 and 6.1.1.4'
O O 0.0106 0.0060 'International Tables Vol C Tables 4.2.6.8 and 6.1.1.4'
Si Si 0.0817 0.0704 'International Tables Vol C Tables 4.2.6.8 and 6.1.1.4'
I I -0.4742 1.8119 'International Tables Vol C Tables 4.2.6.8 and 6.1.1.4'

loop_
_geom_angle_atom_site_label_1
_geom_angle_atom_site_label_2
_geom_angle_atom_site_label_3
_geom_angle
O3 Si1 O2 115.57(17)
O3 Si1 O1 112.78(13)
O2 Si1 O1 103.44(14)
O3 Si1 O4 105.66(16)
O2 Si1 O4 108.73(15)
O1 Si1 O4 110.67(13)
Si1 O1 H1 125(4)
C1 O2 Si1 134.4(2)
C5 O3 Si1 134.0(4)
C9 O4 Si1 122.7(2)
C11 N1 C15 109.0(3)
C11 N1 C10 112.4(3)
C15 N1 C10 112.7(3)
C11 N1 C13 108.1(2)
C15 N1 C13 107.9(3)
C10 N1 C13 106.5(3)
C14 N2 C16 108.1(3)
C14 N2 C12 108.1(3)
C16 N2 C12 108.4(3)
O2 C1 C2 109.0(3)
O2 C1 C4 110.0(3)
C2 C1 C4 110.7(3)
O2 C1 C3 105.0(3)
C2 C1 C3 111.6(4)
C4 C1 C3 110.3(3)
C1 C2 H2A 109.5
C1 C2 H2B 109.5
H2A C2 H2B 109.5
C1 C2 H2C 109.5
H2A C2 H2C 109.5
H2B C2 H2C 109.5
C1 C3 H3A 109.5
C1 C3 H3B 109.5
H3A C3 H3B 109.5
C1 C3 H3C 109.5
H3A C3 H3C 109.5
H3B C3 H3C 109.5
C1 C4 H4A 109.5
C1 C4 H4B 109.5
H4A C4 H4B 109.5
C1 C4 H4C 109.5
H4A C4 H4C 109.5
H4B C4 H4C 109.5
O3 C5 C7 109.0(4)
O3 C5 C6A 113.5(6)
O3 C5 C8A 106.3(6)
C6A C5 C8A 111.0(7)
O3 C5 C8 104.9(5)
C7 C5 C8 112.7(7)
O3 C5 C6 110.5(6)
C7 C5 C6 111.0(7)
C8 C5 C6 108.6(6)
O3 C5 C7A 104.4(5)
C6A C5 C7A 111.2(7)
C8A C5 C7A 110.2(7)
C5 C6 H6A 109.5
C5 C6 H6B 109.5
H6A C6 H6B 109.5
C5 C6 H6C 109.5
H6A C6 H6C 109.5
H6B C6 H6C 109.5
C5 C7 H7A 109.5
C5 C7 H7B 109.5
H7A C7 H7B 109.5
C5 C7 H7C 109.5
H7A C7 H7C 109.5
H7B C7 H7C 109.5
C5 C8 H8A 109.5
C5 C8 H8B 109.5
H8A C8 H8B 109.5
C5 C8 H8C 109.5
H8A C8 H8C 109.5
H8B C8 H8C 109.5
C5 C6A H6AA 109.5
C5 C6A H6AB 109.5
H6AA C6A H6AB 109.5
C5 C6A H6AC 109.5
H6AA C6A H6AC 109.5
H6AB C6A H6AC 109.5
C5 C7A H7AA 109.5
C5 C7A H7AB 109.5
H7AA C7A H7AB 109.5
C5 C7A H7AC 109.5
H7AA C7A H7AC 109.5
H7AB C7A H7AC 109.5
C5 C8A H8AA 109.5
C5 C8A H8AB 109.5
H8AA C8A H8AB 109.5
C5 C8A H8AC 109.5
H8AA C8A H8AC 109.5
H8AB C8A H8AC 109.5
O4 C9 C10 109.4(2)
O4 C9 C17 110.3(3)
C10 C9 C17 109.2(3)
O4 C9 H9 109.3
C10 C9 H9 109.3
C17 C9 H9 109.3
N1 C10 C9 117.6(3)
N1 C10 H10A 107.9
C9 C10 H10A 107.9
N1 C10 H10B 107.9
C9 C10 H10B 107.9
H10A C10 H10B 107.2
N1 C11 C12 108.3(3)
N1 C11 H11A 110.0
C12 C11 H11A 110.0
N1 C11 H11B 110.0
C12 C11 H11B 110.0
H11A C11 H11B 108.4
N2 C12 C11 111.6(3)
N2 C12 H12A 109.3
C11 C12 H12A 109.3
N2 C12 H12B 109.3
C11 C12 H12B 109.3
H12A C12 H12B 108.0
N1 C13 C14 108.4(3)
N1 C13 H13A 110.0
C14 C13 H13A 110.0
N1 C13 H13B 110.0
C14 C13 H13B 110.0
H13A C13 H13B 108.4
N2 C14 C13 111.3(3)
N2 C14 H14A 109.4
C13 C14 H14A 109.4
N2 C14 H14B 109.4
C13 C14 H14B 109.4
H14A C14 H14B 108.0
N1 C15 C16 107.9(3)
N1 C15 H15A 110.1
C16 C15 H15A 110.1
N1 C15 H15B 110.1
C16 C15 H15B 110.1
H15A C15 H15B 108.4
N2 C16 C15 111.9(3)
N2 C16 H16A 109.2
C15 C16 H16A 109.2
N2 C16 H16B 109.2
C15 C16 H16B 109.2
H16A C16 H16B 107.9
C18 C17 C9 114.0(3)
C18 C17 H17A 108.7
C9 C17 H17A 108.7
C18 C17 H17B 108.7
C9 C17 H17B 108.7
H17A C17 H17B 107.6
C17 C18 H18A 109.5
C17 C18 H18B 109.5
H18A C18 H18B 109.5
C17 C18 H18C 109.5
H18A C18 H18C 109.5
H18B C18 H18C 109.5

loop_
_geom_bond_atom_site_label_1
_geom_bond_atom_site_label_2
_geom_bond_distance
Si1 O3 1.609(3)
Si1 O2 1.611(3)
Si1 O1 1.620(3)
Si1 O4 1.637(3)
O1 H1 0.840(14)
O2 C1 1.437(4)
O3 C5 1.443(3)
O4 C9 1.432(4)
N1 C11 1.510(4)
N1 C15 1.511(5)
N1 C10 1.513(4)
N1 C13 1.519(4)
N2 C14 1.463(5)
N2 C16 1.468(5)
N2 C12 1.470(5)
C1 C2 1.518(5)
C1 C4 1.518(5)
C1 C3 1.521(5)
C2 H2A 0.9800
C2 H2B 0.9800
C2 H2C 0.9800
C3 H3A 0.9800
C3 H3B 0.9800
C3 H3C 0.9800
C4 H4A 0.9800
C4 H4B 0.9800
C4 H4C 0.9800
C5 C7 1.475(8)
C5 C6A 1.482(11)
C5 C8A 1.537(11)
C5 C8 1.544(10)
C5 C6 1.559(10)
C5 C7A 1.567(10)
C6 H6A 0.9800
C6 H6B 0.9800
C6 H6C 0.9800
C7 H7A 0.9800
C7 H7B 0.9800
C7 H7C 0.9800
C8 H8A 0.9800
C8 H8B 0.9800
C8 H8C 0.9800
C6A H6AA 0.9800
C6A H6AB 0.9800
C6A H6AC 0.9800
C7A H7AA 0.9800
C7A H7AB 0.9800
C7A H7AC 0.9800
C8A H8AA 0.9800
C8A H8AB 0.9800
C8A H8AC 0.9800
C9 C10 1.527(4)
C9 C17 1.530(5)
C9 H9 1.0000
C10 H10A 0.9900
C10 H10B 0.9900
C11 C12 1.543(5)
C11 H11A 0.9900
C11 H11B 0.9900
C12 H12A 0.9900
C12 H12B 0.9900
C13 C14 1.547(5)
C13 H13A 0.9900
C13 H13B 0.9900
C14 H14A 0.9900
C14 H14B 0.9900
C15 C16 1.545(5)
C15 H15A 0.9900
C15 H15B 0.9900
C16 H16A 0.9900
C16 H16B 0.9900
C17 C18 1.528(6)
C17 H17A 0.9900
C17 H17B 0.9900
C18 H18A 0.9800
C18 H18B 0.9800
C18 H18C 0.9800

loop_
_geom_hbond_atom_site_label_D
_geom_hbond_atom_site_label_H
_geom_hbond_atom_site_label_A
_geom_hbond_distance_DH
_geom_hbond_distance_HA
_geom_hbond_distance_DA
_geom_hbond_angle_DHA
_geom_hbond_publ_flag
O1 H1 I1 0.840(14) 2.584(19) 3.403(3) 165(5) yes

loop_
_geom_torsion_atom_site_label_1
_geom_torsion_atom_site_label_2
_geom_torsion_atom_site_label_3
_geom_torsion_atom_site_label_4
_geom_torsion
O3 Si1 O2 C1 94.0(3)
O1 Si1 O2 C1 -142.2(3)
O4 Si1 O2 C1 -24.5(4)
O2 Si1 O3 C5 60.8(4)
O1 Si1 O3 C5 -58.0(4)
O4 Si1 O3 C5 -179.0(3)
O3 Si1 O4 C9 51.3(3)
O2 Si1 O4 C9 175.9(2)
O1 Si1 O4 C9 -71.1(3)
Si1 O2 C1 C2 70.8(4)
Si1 O2 C1 C4 -50.7(4)
Si1 O2 C1 C3 -169.4(3)
Si1 O3 C5 C7 -114.3(7)
Si1 O3 C5 C6A 30.4(8)
Si1 O3 C5 C8A 152.6(6)
Si1 O3 C5 C8 124.8(6)
Si1 O3 C5 C6 7.9(7)
Si1 O3 C5 C7A -90.9(6)
Si1 O4 C9 C10 137.5(2)
Si1 O4 C9 C17 -102.3(3)
C11 N1 C10 C9 -47.3(4)
C15 N1 C10 C9 76.4(4)
C13 N1 C10 C9 -165.5(3)
O4 C9 C10 N1 -73.1(4)
C17 C9 C10 N1 166.0(3)
C15 N1 C11 C12 66.4(3)
C10 N1 C11 C12 -167.9(3)
C13 N1 C11 C12 -50.7(3)
C14 N2 C12 C11 67.2(3)
C16 N2 C12 C11 -49.7(4)
N1 C11 C12 N2 -14.0(4)
C11 N1 C13 C14 66.5(3)
C15 N1 C13 C14 -51.2(4)
C10 N1 C13 C14 -172.5(3)
C16 N2 C14 C13 66.7(4)
C12 N2 C14 C13 -50.4(4)
N1 C13 C14 N2 -13.9(4)
C11 N1 C15 C16 -50.5(4)
C10 N1 C15 C16 -176.0(3)
C13 N1 C15 C16 66.7(3)
C14 N2 C16 C15 -50.5(4)
C12 N2 C16 C15 66.5(4)
N1 C15 C16 N2 -14.3(4)
O4 C9 C17 C18 -62.0(4)
C10 C9 C17 C18 58.4(4)
